data_7061878
loop_
_publ_author_name
'Shi, Min'
'Fu, Chenchen'
'Yu, Jie'
'Yang, Yapu'
'Shi, Pengfei'

_publ_section_title
;
 A novel 2D metal--organic framework probe: a highly sensitive and visual
 fluorescent sensor for Al3+, Cr3+ and Fe3+ ions
;
_journal_issue 39
_journal_name_full 'New Journal of Chemistry'
_journal_page_first 18911
_journal_page_last 18916
_journal_paper_doi 10.1039/D2NJ03911G
_journal_volume 46
_journal_year 2022
_chemical_formula_moiety 'C66 H42 N5 O16 Tb2'
_chemical_formula_sum 'C66 H70 N5 O16 Tb2'
_chemical_formula_weight 1507.11
_space_group_crystal_system triclinic
_space_group_IT_number 2
_space_group_name_Hall '-P 1'
_space_group_name_H-M_alt 'P -1'
_atom_sites_solution_hydrogens mixed
_atom_sites_solution_primary dual
_audit_creation_date 2021-06-12
_audit_creation_method
;
Olex2 1.2
(compiled 2018.05.29 svn.r3508 for OlexSys, GUI svn.r5506)
;
_audit_update_record
;
2021-06-12 deposited with the CCDC.	2022-09-15 downloaded from the CCDC.
;
_cell_angle_alpha 76.871(2)
_cell_angle_beta 89.666(2)
_cell_angle_gamma 81.002(2)
_cell_formula_units_Z 1
_cell_length_a 8.3473(3)
_cell_length_b 17.4598(7)
_cell_length_c 18.3029(7)
_cell_measurement_reflns_used 9943
_cell_measurement_temperature 150(2)
_cell_measurement_theta_max 26.31
_cell_measurement_theta_min 2.29
_cell_volume 2564.59(17)
_computing_cell_refinement 'SAINT v8.37A (Bruker, 2015)'
_computing_data_reduction 'SAINT v8.37A (Bruker, 2015)'
_computing_molecular_graphics 'Olex2 (Dolomanov et al., 2009)'
_computing_publication_material 'Olex2 (Dolomanov et al., 2009)'
_computing_structure_refinement 'ShelXL (Sheldrick, 2015)'
_computing_structure_solution 'ShelXT (Sheldrick, 2015)'
_diffrn_ambient_temperature 150.0
_diffrn_measured_fraction_theta_full 0.997
_diffrn_measured_fraction_theta_max 0.995
_diffrn_measurement_device_type 'Bruker APEX-II CCD'
_diffrn_measurement_method '\f and \w scans'
_diffrn_radiation_type MoK\a
_diffrn_radiation_wavelength 0.71073
_diffrn_reflns_av_R_equivalents 0.0601
_diffrn_reflns_av_unetI/netI 0.0364
_diffrn_reflns_Laue_measured_fraction_full 0.997
_diffrn_reflns_Laue_measured_fraction_max 0.995
_diffrn_reflns_limit_h_max 10
_diffrn_reflns_limit_h_min -10
_diffrn_reflns_limit_k_max 21
_diffrn_reflns_limit_k_min -21
_diffrn_reflns_limit_l_max 22
_diffrn_reflns_limit_l_min -22
_diffrn_reflns_number 63101
_diffrn_reflns_point_group_measured_fraction_full 0.997
_diffrn_reflns_point_group_measured_fraction_max 0.995
_diffrn_reflns_theta_full 25.242
_diffrn_reflns_theta_max 26.421
_diffrn_reflns_theta_min 2.286
_diffrn_standards_number 0
_exptl_absorpt_coefficient_mu 1.412
_exptl_absorpt_correction_T_max 0.0276
_exptl_absorpt_correction_T_min 0.0099
_exptl_absorpt_correction_type none
_exptl_absorpt_process_details
;
SADABS-2016/2 (Bruker,2016/2) was used for absorption correction.
wR2(int) was 0.0766 before and 0.0617 after correction.
The Ratio of minimum to maximum transmission is 0.3587.
The \l/2 correction factor is Not present.
;
_exptl_crystal_density_diffrn 0.976
_exptl_crystal_F_000 759
_refine_diff_density_max 1.174
_refine_diff_density_min -1.059
_refine_diff_density_rms 0.095
_refine_ls_extinction_method none
_refine_ls_goodness_of_fit_ref 1.040
_refine_ls_hydrogen_treatment constr
_refine_ls_matrix_type full
_refine_ls_number_parameters 455
_refine_ls_number_reflns 10503
_refine_ls_number_restraints 526
_refine_ls_restrained_S_all 1.085
_refine_ls_R_factor_all 0.0489
_refine_ls_R_factor_gt 0.0405
_refine_ls_shift/su_max 0.002
_refine_ls_shift/su_mean 0.000
_refine_ls_structure_factor_coef Fsqd
_refine_ls_weighting_details 'w=1/[\s^2^(Fo^2^)+(0.0792P)^2^] where P=(Fo^2^+2Fc^2^)/3'
_refine_ls_weighting_scheme calc
_refine_ls_wR_factor_gt 0.1109
_refine_ls_wR_factor_ref 0.1169
_reflns_Friedel_coverage 0.000
_reflns_number_gt 8830
_reflns_number_total 10503
_reflns_threshold_expression 'I > 2\s(I)'
_cod_data_source_file d2nj03911g2.cif
_cod_data_source_block mo_0608_1_0m_sq_sq
_cod_depositor_comments 'Adding full bibliography for 7061878.cif.'
_cod_database_code 7061878
_shelx_shelxl_version_number 2016/6
_shelx_space_group_comment
;
The symmetry employed for this shelxl refinement is uniquely defined
by the following loop, which should always be used as a source of
symmetry information in preference to the above space-group names.
They are only intended as comments.
;
_olex2_refinement_description
;
1. Fixed Uiso
 At 1.2 times of:
  All C(H) groups
 At 1.5 times of:
  All C(H,H,H) groups, All O(H,H) groups
2. Restrained distances
 C18-N3
 1.5 with sigma of 0.01
 C19-N2
 1.5 with sigma of 0.01
 C38-N1
 1.51 with sigma of 0.01
3. Rigid bond restraints
 O7, C37
 with sigma for 1-2 distances of 0.01 and sigma for 1-3 distances of 0.01
4. Uiso/Uaniso restraints and constraints
N4 \\sim C35 \\sim C34 \\sim C36 \\sim C35 \\sim C36 \\sim C34 \\sim N4: within
3.8A with sigma of 0.01 and sigma for terminal atoms of 0.01
N21 \\sim C35 \\sim C34 \\sim C36 \\sim N4: within 3.8A with sigma of 0.01 and
sigma for terminal atoms of 0.01
C8 \\sim C13 \\sim C17 \\sim C10 \\sim C9 \\sim C19 \\sim C18 \\sim C16 \\sim
C15 \\sim C14 \\sim N3 \\sim N2: within 3.8A with sigma of 0.01 and sigma for
terminal atoms of 0.01
C38 \\sim C39 \\sim N1 \\sim C37 \\sim O7: within 3.8A with sigma of 0.01 and
sigma for terminal atoms of 0.01
Uanis(C34) \\sim Ueq, Uanis(C35) \\sim Ueq, Uanis(N21) \\sim Ueq, Uanis(C36)
\\sim Ueq, Uanis(N4) \\sim Ueq: with sigma of 0.01 and sigma for terminal atoms
of 0.01
Uanis(N2) \\sim Ueq: with sigma of 0.01 and sigma for terminal atoms of 0.01
Uanis(N2) = Uanis(N3)
5. Others
 Fixed Sof: C17(0.5) C10(0.5) C9(0.5) C19(0.5) C18(0.5) C16(0.5) C15(0.5)
 C14(0.5) N3(0.5) N2(0.5) N4(0.25) N21(0.25)
6.a Riding coordinates:
 O8(H8A,H8B), C39(H39A,H39B,H39C)
6.b Aromatic/amide H refined with riding coordinates:
 C22(H22), C7(H7), C3(H3), C24(H24), C6(H6), C25(H25), C21(H21), C4(H4),
 C29(H29), C33(H33), C30(H30), C37(H37), C32(H32)
6.c Idealised Me refined as rotating group:
 C38(H38A,H38B,H38C)
;
_platon_squeeze_void_probe_radius 1.20
_olex2_submission_special_instructions 'No special instructions were received'

loop_
_space_group_symop_operation_xyz
'x, y, z'
'-x, -y, -z'

loop_
_atom_site_label
_atom_site_type_symbol
_atom_site_fract_x
_atom_site_fract_y
_atom_site_fract_z
_atom_site_U_iso_or_equiv
_atom_site_adp_type
_atom_site_occupancy
_atom_site_site_symmetry_order
_atom_site_calc_flag
_atom_site_refinement_flags_posn
_atom_site_refinement_flags_adp
_atom_site_refinement_flags_occupancy
_atom_site_disorder_assembly
_atom_site_disorder_group
Tb1 Tb -0.28360(2) 0.40803(2) 1.99665(2) 0.04414(8) Uani 1 1 d . . . . .
O8 O -0.2179(3) 0.51936(17) 2.03616(17) 0.0521(6) Uani 1 1 d . . . . .
H8A H -0.297243 0.559127 2.023495 0.078 Uiso 1 1 d R . . . .
H8B H -0.135903 0.535887 2.011175 0.078 Uiso 1 1 d R . . . .
O1 O -0.4418(4) 0.51091(18) 1.91357(15) 0.0531(7) Uani 1 1 d . . . . .
O3 O -0.5275(4) 0.36148(17) 1.97390(18) 0.0555(7) Uani 1 1 d . . . . .
O5 O 0.0610(4) 0.5506(2) 1.08657(16) 0.0589(8) Uani 1 1 d . . . . .
O6 O 0.1775(4) 0.64965(19) 1.10516(16) 0.0568(7) Uani 1 1 d . . . . .
O4 O -0.3324(4) 0.26712(18) 2.02749(18) 0.0592(7) Uani 1 1 d . . . . .
O2 O -0.6304(4) 0.61654(19) 1.87814(17) 0.0598(7) Uani 1 1 d . . . . .
O7 O -0.0469(4) 0.3480(2) 2.0660(2) 0.0689(8) Uani 1 1 d . U . . .
C1 C -0.5219(5) 0.5638(3) 1.8640(2) 0.0479(9) Uani 1 1 d . . . . .
C2 C -0.4876(5) 0.5663(3) 1.7829(2) 0.0498(9) Uani 1 1 d . . . . .
C26 C 0.0768(5) 0.6020(3) 1.1240(2) 0.0531(10) Uani 1 1 d . . . . .
C27 C -0.4723(5) 0.2886(3) 2.0013(3) 0.0541(10) Uani 1 1 d . . . . .
C23 C -0.0162(5) 0.6032(3) 1.1937(2) 0.0578(11) Uani 1 1 d . . . . .
C28 C -0.5829(6) 0.2284(3) 2.0004(4) 0.0729(14) Uani 1 1 d . . . . .
C22 C -0.1241(6) 0.5501(4) 1.2184(3) 0.0764(15) Uani 1 1 d . . . . .
H22 H -0.144944 0.513885 1.189366 0.092 Uiso 1 1 calc R . . . .
C7 C -0.3871(7) 0.5051(3) 1.7622(3) 0.0684(13) Uani 1 1 d . . . . .
H7 H -0.344700 0.458800 1.799183 0.082 Uiso 1 1 calc R . . . .
C5 C -0.4071(6) 0.5755(3) 1.6325(2) 0.0659(12) Uani 1 1 d . . . . .
C3 C -0.5570(7) 0.6304(3) 1.7278(3) 0.0738(14) Uani 1 1 d . . . . .
H3 H -0.631753 0.671894 1.740490 0.089 Uiso 1 1 calc R . . . .
C20 C -0.1696(6) 0.5996(4) 1.3310(3) 0.0707(13) Uani 1 1 d . . . . .
C24 C 0.0117(7) 0.6549(3) 1.2375(3) 0.0746(14) Uani 1 1 d . . . . .
H24 H 0.083595 0.692033 1.221013 0.089 Uiso 1 1 calc R . . . .
C6 C -0.3471(7) 0.5103(4) 1.6880(3) 0.0741(14) Uani 1 1 d . . . . .
H6 H -0.276141 0.467580 1.675195 0.089 Uiso 1 1 calc R . . . .
C8 C -0.3551(7) 0.5829(5) 1.5535(3) 0.0886(13) Uani 1 1 d . U . . .
C13 C -0.2414(7) 0.5953(5) 1.4065(3) 0.0886(13) Uani 1 1 d . U . . .
C25 C -0.0641(8) 0.6529(4) 1.3051(3) 0.0841(17) Uani 1 1 d . . . . .
H25 H -0.043441 0.688964 1.334405 0.101 Uiso 1 1 calc R . . . .
C21 C -0.2002(7) 0.5505(4) 1.2851(3) 0.0868(19) Uani 1 1 d . . . . .
H21 H -0.276860 0.515556 1.300279 0.104 Uiso 1 1 calc R . . . .
C4 C -0.5166(8) 0.6339(4) 1.6531(3) 0.0847(17) Uani 1 1 d . . . . .
H4 H -0.566188 0.677989 1.615324 0.102 Uiso 1 1 calc R . . . .
C29 C -0.5316(8) 0.1499(3) 2.0287(5) 0.109(3) Uani 1 1 d . . . . .
H29 H -0.424573 0.132945 2.049554 0.131 Uiso 1 1 calc R . . . .
C33 C -0.7406(8) 0.2516(3) 1.9706(5) 0.115(3) Uani 1 1 d . . . . .
H33 H -0.777925 0.306689 1.950678 0.138 Uiso 1 1 calc R . . . .
C31 C -0.7871(9) 0.1162(4) 1.9984(6) 0.114(3) Uani 1 1 d . . . . .
N1 N 0.1219(9) 0.2649(4) 2.1501(4) 0.136(2) Uani 1 1 d D U . . .
C30 C -0.6308(9) 0.0936(4) 2.0280(6) 0.133(4) Uani 1 1 d . . . . .
H30 H -0.590817 0.038886 2.048073 0.159 Uiso 1 1 calc R . . . .
C38 C 0.2270(10) 0.3213(5) 2.1549(5) 0.129(2) Uani 1 1 d D U . . .
H38A H 0.215346 0.363293 2.108593 0.194 Uiso 1 1 calc GR . . . .
H38B H 0.339750 0.294190 2.161509 0.194 Uiso 1 1 calc GR . . . .
H38C H 0.197738 0.344997 2.197741 0.194 Uiso 1 1 calc GR . . . .
C37 C -0.0090(11) 0.2833(6) 2.1064(5) 0.125(2) Uani 1 1 d . U . . .
H37 H -0.076110 0.243993 2.106907 0.150 Uiso 1 1 calc R . . . .
C32 C -0.8436(8) 0.1988(4) 1.9688(6) 0.130(4) Uani 1 1 d . . . . .
H32 H -0.950801 0.216581 1.948213 0.157 Uiso 1 1 calc R . . . .
C39 C 0.1760(12) 0.1797(6) 2.1913(6) 0.146(2) Uani 1 1 d . U . . .
H39A H 0.098709 0.147582 2.178480 0.220 Uiso 1 1 d R . . . .
H39B H 0.179449 0.174392 2.245800 0.220 Uiso 1 1 d R . . . .
H39C H 0.284169 0.160982 2.174960 0.220 Uiso 1 1 d R . . . .
C17 C -0.3515(17) 0.6551(10) 1.5039(6) 0.0980(19) Uani 0.5 1 d . U P . .
C10 C -0.2593(16) 0.5207(10) 1.4500(6) 0.0938(18) Uani 0.5 1 d . U P . .
C9 C -0.3211(16) 0.5136(10) 1.5246(6) 0.0954(19) Uani 0.5 1 d . U P . .
C19 C -0.2974(17) 0.6609(8) 1.4329(6) 0.0960(19) Uani 0.5 1 d D U P . .
C18 C -0.3894(16) 0.6208(10) 1.4232(6) 0.1016(19) Uani 0.5 1 d D U P . .
C16 C -0.4445(17) 0.6160(11) 1.4943(7) 0.1021(19) Uani 0.5 1 d . U P . .
C15 C -0.1929(18) 0.5624(11) 1.5420(7) 0.107(2) Uani 0.5 1 d . U P . .
C14 C -0.1342(18) 0.5700(11) 1.4687(7) 0.108(2) Uani 0.5 1 d . U P . .
N3 N -0.5026(15) 0.6690(9) 1.3611(6) 0.1166(15) Uani 0.5 1 d D U P . .
N2 N -0.3283(16) 0.7464(8) 1.3867(6) 0.1166(15) Uani 0.5 1 d D U P . .
C34 C -0.8996(11) 0.0578(5) 1.9971(7) 0.130(2) Uani 1 1 d . U . . .
C35 C -1.0309(14) 0.0575(6) 2.0422(8) 0.160(3) Uani 1 1 d . U . . .
C36 C -0.8738(14) 0.0050(7) 1.9482(8) 0.161(3) Uani 1 1 d . U . . .
N4 N -0.750(4) 0.0092(17) 1.881(2) 0.143(4) Uani 0.25 1 d . U P . .
N21 N -1.065(4) 0.121(2) 2.111(2) 0.162(5) Uani 0.25 1 d . U P . .

loop_
_atom_site_aniso_label
_atom_site_aniso_U_11
_atom_site_aniso_U_22
_atom_site_aniso_U_33
_atom_site_aniso_U_23
_atom_site_aniso_U_13
_atom_site_aniso_U_12
Tb1 0.04752(12) 0.05720(13) 0.03804(11) -0.02061(8) 0.01371(7) -0.02590(8)
O8 0.0459(14) 0.0632(16) 0.0586(17) -0.0285(14) 0.0089(12) -0.0223(12)
O1 0.0616(17) 0.0664(17) 0.0401(14) -0.0145(13) 0.0070(13) -0.0341(14)
O3 0.0560(16) 0.0506(16) 0.0694(19) -0.0215(14) 0.0102(14) -0.0255(13)
O5 0.0569(16) 0.090(2) 0.0470(15) -0.0324(15) 0.0188(13) -0.0400(15)
O6 0.0594(17) 0.0753(19) 0.0505(16) -0.0309(14) 0.0208(13) -0.0324(14)
O4 0.0619(19) 0.0573(17) 0.0652(19) -0.0196(14) 0.0123(15) -0.0219(14)
O2 0.0681(19) 0.0717(19) 0.0459(16) -0.0190(14) 0.0217(14) -0.0232(15)
O7 0.0606(18) 0.082(2) 0.069(2) -0.0216(17) 0.0002(15) -0.0176(16)
C1 0.054(2) 0.061(2) 0.0366(19) -0.0146(18) 0.0100(17) -0.0270(19)
C2 0.052(2) 0.070(3) 0.0333(18) -0.0180(17) 0.0086(16) -0.0195(18)
C26 0.051(2) 0.077(3) 0.040(2) -0.0238(19) 0.0126(17) -0.024(2)
C27 0.054(2) 0.054(2) 0.065(3) -0.024(2) 0.015(2) -0.0260(19)
C23 0.052(2) 0.090(3) 0.039(2) -0.023(2) 0.0141(17) -0.024(2)
C28 0.073(3) 0.054(3) 0.104(4) -0.027(3) 0.020(3) -0.033(2)
C22 0.076(3) 0.127(5) 0.047(2) -0.036(3) 0.021(2) -0.057(3)
C7 0.082(3) 0.080(3) 0.044(2) -0.021(2) 0.002(2) -0.007(3)
C5 0.058(3) 0.103(4) 0.041(2) -0.025(2) 0.0147(19) -0.013(2)
C3 0.078(3) 0.093(4) 0.042(2) -0.012(2) 0.019(2) 0.007(3)
C20 0.061(3) 0.116(4) 0.045(2) -0.031(3) 0.019(2) -0.026(3)
C24 0.087(4) 0.093(4) 0.060(3) -0.038(3) 0.033(3) -0.037(3)
C6 0.082(3) 0.092(4) 0.046(3) -0.025(2) 0.007(2) 0.004(3)
C8 0.074(2) 0.154(4) 0.042(2) -0.034(2) 0.0182(19) -0.017(3)
C13 0.076(2) 0.155(4) 0.042(2) -0.030(2) 0.0201(19) -0.026(3)
C25 0.096(4) 0.117(5) 0.058(3) -0.048(3) 0.031(3) -0.037(3)
C21 0.080(3) 0.155(6) 0.050(3) -0.043(3) 0.028(2) -0.067(4)
C4 0.099(4) 0.103(4) 0.039(2) -0.004(3) 0.013(2) 0.004(3)
C29 0.084(4) 0.053(3) 0.183(8) -0.003(4) -0.023(5) -0.024(3)
C33 0.076(4) 0.051(3) 0.222(9) -0.028(4) -0.023(5) -0.029(3)
C31 0.083(4) 0.060(3) 0.215(9) -0.053(4) 0.023(5) -0.033(3)
N1 0.123(4) 0.141(4) 0.130(4) 0.017(4) -0.033(3) -0.042(3)
C30 0.087(4) 0.049(3) 0.263(12) -0.027(5) 0.012(6) -0.027(3)
C38 0.124(4) 0.135(4) 0.129(4) -0.008(4) -0.027(4) -0.053(4)
C37 0.113(4) 0.127(4) 0.129(4) 0.000(4) -0.029(4) -0.044(4)
C32 0.072(4) 0.074(4) 0.253(11) -0.036(5) -0.020(5) -0.034(3)
C39 0.139(5) 0.141(5) 0.146(5) 0.001(4) -0.022(4) -0.030(4)
C17 0.088(3) 0.160(4) 0.049(3) -0.030(3) 0.020(3) -0.019(3)
C10 0.085(3) 0.157(4) 0.044(3) -0.030(3) 0.019(3) -0.026(3)
C9 0.085(3) 0.158(4) 0.049(3) -0.032(3) 0.021(3) -0.025(3)
C19 0.087(3) 0.157(4) 0.048(3) -0.029(3) 0.021(3) -0.021(3)
C18 0.087(3) 0.164(4) 0.053(3) -0.027(3) 0.019(3) -0.017(3)
C16 0.087(3) 0.165(4) 0.053(3) -0.026(3) 0.018(3) -0.017(3)
C15 0.089(3) 0.172(4) 0.059(3) -0.025(3) 0.017(3) -0.017(3)
C14 0.091(3) 0.173(4) 0.058(3) -0.024(3) 0.020(3) -0.018(3)
N3 0.104(3) 0.170(3) 0.072(2) -0.024(2) 0.016(2) -0.017(3)
N2 0.104(3) 0.170(3) 0.072(2) -0.024(2) 0.016(2) -0.017(3)
C34 0.118(4) 0.098(4) 0.203(5) -0.065(4) 0.040(4) -0.060(3)
C35 0.152(5) 0.138(5) 0.219(6) -0.066(4) 0.040(5) -0.070(4)
C36 0.150(5) 0.142(5) 0.216(6) -0.065(4) 0.042(5) -0.071(4)
N4 0.136(7) 0.123(6) 0.189(7) -0.052(6) 0.029(6) -0.055(6)
N21 0.152(7) 0.142(7) 0.204(7) -0.053(6) 0.024(6) -0.045(6)

loop_
_atom_type_symbol
_atom_type_description
_atom_type_scat_dispersion_real
_atom_type_scat_dispersion_imag
_atom_type_scat_source
C C 0.0033 0.0016 'International Tables Vol C Tables 4.2.6.8 and 6.1.1.4'
H H 0.0000 0.0000 'International Tables Vol C Tables 4.2.6.8 and 6.1.1.4'
N N 0.0061 0.0033 'International Tables Vol C Tables 4.2.6.8 and 6.1.1.4'
O O 0.0106 0.0060 'International Tables Vol C Tables 4.2.6.8 and 6.1.1.4'
Tb Tb -0.1723 4.1537 'International Tables Vol C Tables 4.2.6.8 and 6.1.1.4'

loop_
_geom_angle_atom_site_label_1
_geom_angle_atom_site_label_2
_geom_angle_atom_site_label_3
_geom_angle
_geom_angle_site_symmetry_1
_geom_angle_site_symmetry_3
_geom_angle_publ_flag
O8 Tb1 O3 135.57(10) . . ?
O8 Tb1 O5 76.25(10) . 2_568 ?
O8 Tb1 O6 129.52(10) . 2_568 ?
O8 Tb1 O4 149.74(11) . . ?
O8 Tb1 O2 78.42(11) . 2_469 ?
O8 Tb1 C26 102.90(11) . 2_568 ?
O8 Tb1 C27 152.14(11) . . ?
O1 Tb1 O8 79.07(10) . . ?
O1 Tb1 O3 73.16(10) . . ?
O1 Tb1 O5 83.44(11) . 2_568 ?
O1 Tb1 O6 90.96(11) . 2_568 ?
O1 Tb1 O4 124.60(10) . . ?
O1 Tb1 O2 115.52(11) . 2_469 ?
O1 Tb1 O7 153.62(12) . . ?
O1 Tb1 C26 86.06(12) . 2_568 ?
O1 Tb1 C27 99.28(12) . . ?
O3 Tb1 O5 132.23(10) . 2_568 ?
O3 Tb1 O6 85.41(10) . 2_568 ?
O3 Tb1 O4 53.23(10) . . ?
O3 Tb1 C26 108.92(11) . 2_568 ?
O3 Tb1 C27 26.97(12) . . ?
O5 Tb1 O4 121.06(10) 2_568 . ?
O5 Tb1 C26 26.76(11) 2_568 2_568 ?
O5 Tb1 C27 131.47(11) 2_568 . ?
O6 Tb1 O5 53.38(9) 2_568 2_568 ?
O6 Tb1 O4 73.51(10) 2_568 . ?
O6 Tb1 C26 26.64(11) 2_568 2_568 ?
O6 Tb1 C27 78.09(11) 2_568 . ?
O4 Tb1 C26 97.77(12) . 2_568 ?
O4 Tb1 C27 26.26(12) . . ?
O2 Tb1 O3 83.08(11) 2_469 . ?
O2 Tb1 O5 144.55(11) 2_469 2_568 ?
O2 Tb1 O6 146.29(11) 2_469 2_568 ?
O2 Tb1 O4 74.23(11) 2_469 . ?
O2 Tb1 C26 157.97(13) 2_469 2_568 ?
O2 Tb1 C27 77.35(12) 2_469 . ?
O7 Tb1 O8 80.83(12) . . ?
O7 Tb1 O3 133.04(12) . . ?
O7 Tb1 O5 75.30(12) . 2_568 ?
O7 Tb1 O6 88.76(12) . 2_568 ?
O7 Tb1 O4 80.46(12) . . ?
O7 Tb1 O2 76.53(12) . 2_469 ?
O7 Tb1 C26 81.95(13) . 2_568 ?
O7 Tb1 C27 106.46(14) . . ?
C27 Tb1 C26 104.73(12) . 2_568 ?
Tb1 O8 H8A 109.5 . . ?
Tb1 O8 H8B 109.4 . . ?
H8A O8 H8B 104.4 . . ?
C1 O1 Tb1 174.8(3) . . ?
C27 O3 Tb1 94.9(3) . . ?
C26 O5 Tb1 91.2(2) . 2_568 ?
C26 O6 Tb1 94.6(2) . 2_568 ?
C27 O4 Tb1 90.4(3) . . ?
C1 O2 Tb1 114.8(3) . 2_469 ?
C37 O7 Tb1 131.9(5) . . ?
O1 C1 O2 123.3(4) . . ?
O1 C1 C2 119.3(4) . . ?
O2 C1 C2 117.4(4) . . ?
C7 C2 C1 121.0(4) . . ?
C7 C2 C3 118.7(4) . . ?
C3 C2 C1 120.3(4) . . ?
O5 C26 Tb1 62.0(2) . 2_568 ?
O5 C26 C23 119.9(4) . . ?
O6 C26 Tb1 58.74(19) . 2_568 ?
O6 C26 O5 120.7(3) . . ?
O6 C26 C23 119.3(4) . . ?
C23 C26 Tb1 173.4(3) . 2_568 ?
O3 C27 Tb1 58.2(2) . . ?
O3 C27 C28 117.9(4) . . ?
O4 C27 Tb1 63.3(2) . . ?
O4 C27 O3 121.5(4) . . ?
O4 C27 C28 120.6(4) . . ?
C28 C27 Tb1 176.0(4) . . ?
C22 C23 C26 121.7(4) . . ?
C24 C23 C26 119.5(4) . . ?
C24 C23 C22 118.7(4) . . ?
C29 C28 C27 120.8(5) . . ?
C29 C28 C33 117.9(5) . . ?
C33 C28 C27 121.2(5) . . ?
C23 C22 H22 120.2 . . ?
C21 C22 C23 119.6(5) . . ?
C21 C22 H22 120.2 . . ?
C2 C7 H7 119.7 . . ?
C2 C7 C6 120.7(5) . . ?
C6 C7 H7 119.7 . . ?
C6 C5 C8 121.4(5) . . ?
C6 C5 C4 117.0(4) . . ?
C4 C5 C8 121.6(5) . . ?
C2 C3 H3 120.2 . . ?
C2 C3 C4 119.6(5) . . ?
C4 C3 H3 120.2 . . ?
C25 C20 C13 120.3(5) . . ?
C21 C20 C13 122.7(5) . . ?
C21 C20 C25 117.1(4) . . ?
C23 C24 H24 119.8 . . ?
C23 C24 C25 120.5(5) . . ?
C25 C24 H24 119.8 . . ?
C7 C6 H6 119.1 . . ?
C5 C6 C7 121.8(5) . . ?
C5 C6 H6 119.1 . . ?
C17 C8 C5 123.4(8) . . ?
C17 C8 C9 117.0(8) . . ?
C9 C8 C5 119.4(7) . . ?
C16 C8 C5 125.9(7) . . ?
C16 C8 C17 50.9(9) . . ?
C16 C8 C9 88.1(10) . . ?
C16 C8 C15 115.8(9) . . ?
C15 C8 C5 117.7(7) . . ?
C15 C8 C17 88.4(10) . . ?
C15 C8 C9 67.2(9) . . ?
C10 C13 C20 118.3(7) . . ?
C10 C13 C14 66.9(9) . . ?
C19 C13 C20 123.0(7) . . ?
C19 C13 C10 118.7(8) . . ?
C19 C13 C14 88.0(10) . . ?
C18 C13 C20 128.9(7) . . ?
C18 C13 C10 87.7(9) . . ?
C18 C13 C19 51.5(9) . . ?
C18 C13 C14 113.6(8) . . ?
C14 C13 C20 117.0(7) . . ?
C20 C25 H25 119.3 . . ?
C24 C25 C20 121.5(5) . . ?
C24 C25 H25 119.3 . . ?
C22 C21 C20 122.6(5) . . ?
C22 C21 H21 118.7 . . ?
C20 C21 H21 118.7 . . ?
C5 C4 C3 122.0(5) . . ?
C5 C4 H4 119.0 . . ?
C3 C4 H4 119.0 . . ?
C28 C29 H29 119.1 . . ?
C28 C29 C30 121.8(6) . . ?
C30 C29 H29 119.1 . . ?
C28 C33 H33 118.6 . . ?
C32 C33 C28 122.8(6) . . ?
C32 C33 H33 118.6 . . ?
C30 C31 C32 118.3(5) . . ?
C30 C31 C34 122.8(7) . . ?
C32 C31 C34 118.9(7) . . ?
C38 N1 C39 117.4(7) . . ?
C37 N1 C38 122.6(7) . . ?
C37 N1 C39 119.7(8) . . ?
C29 C30 H30 119.7 . . ?
C31 C30 C29 120.7(6) . . ?
C31 C30 H30 119.7 . . ?
N1 C38 H38A 109.5 . . ?
N1 C38 H38B 109.5 . . ?
N1 C38 H38C 109.5 . . ?
H38A C38 H38B 109.5 . . ?
H38A C38 H38C 109.5 . . ?
H38B C38 H38C 109.5 . . ?
O7 C37 N1 122.3(8) . . ?
O7 C37 H37 118.9 . . ?
N1 C37 H37 118.9 . . ?
C33 C32 C31 118.5(6) . . ?
C33 C32 H32 120.7 . . ?
C31 C32 H32 120.7 . . ?
N1 C39 H39A 107.9 . . ?
N1 C39 H39B 111.4 . . ?
N1 C39 H39C 109.1 . . ?
H39A C39 H39B 109.5 . . ?
H39A C39 H39C 109.5 . . ?
H39B C39 H39C 109.4 . . ?
C8 C17 C18 95.0(11) . . ?
C8 C17 C15 45.6(7) . . ?
C19 C17 C8 122.7(13) . . ?
C19 C17 C18 41.0(8) . . ?
C19 C17 C15 91.8(10) . . ?
C18 C17 C15 91.5(9) . . ?
C16 C17 C8 60.3(11) . . ?
C16 C17 C19 91.8(13) . . ?
C16 C17 C18 50.8(9) . . ?
C16 C17 C15 91.0(14) . . ?
C13 C10 C9 120.0(13) . . ?
C13 C10 C18 44.2(7) . . ?
C13 C10 C14 56.6(8) . . ?
C9 C10 C18 87.9(10) . . ?
C9 C10 C14 90.1(10) . . ?
C14 C10 C18 82.5(11) . . ?
C8 C9 C10 118.8(13) . . ?
C8 C9 C16 43.1(6) . . ?
C8 C9 C15 55.0(8) . . ?
C10 C9 C16 89.8(10) . . ?
C10 C9 C15 88.7(10) . . ?
C15 C9 C16 81.6(11) . . ?
C13 C19 C17 121.7(12) . . ?
C13 C19 C16 96.0(10) . . ?
C13 C19 C14 46.8(6) . . ?
C13 C19 N2 125.9(9) . . ?
C17 C19 C16 39.4(8) . . ?
C17 C19 C14 89.7(10) . . ?
C17 C19 N2 111.9(12) . . ?
C18 C19 C13 61.9(10) . . ?
C18 C19 C17 88.5(12) . . ?
C18 C19 C16 49.0(9) . . ?
C18 C19 C14 91.4(12) . . ?
C18 C19 N2 116.0(13) . . ?
C16 C19 C14 91.2(8) . . ?
N2 C19 C16 123.6(11) . . ?
N2 C19 C14 144.5(11) . . ?
C13 C18 C17 100.3(10) . . ?
C13 C18 C10 48.1(7) . . ?
C13 C18 C16 125.2(11) . . ?
C13 C18 N3 118.1(9) . . ?
C17 C18 C10 98.2(8) . . ?
C19 C18 C13 66.6(10) . . ?
C19 C18 C17 50.5(9) . . ?
C19 C18 C10 100.2(11) . . ?
C19 C18 C16 91.2(13) . . ?
C19 C18 N3 106.6(14) . . ?
C16 C18 C17 40.7(9) . . ?
C16 C18 C10 92.7(10) . . ?
C16 C18 N3 116.1(11) . . ?
N3 C18 C17 122.3(12) . . ?
N3 C18 C10 139.5(12) . . ?
C8 C16 C9 48.8(7) . . ?
C8 C16 C19 100.7(10) . . ?
C8 C16 C18 123.1(12) . . ?
C17 C16 C8 68.8(11) . . ?
C17 C16 C9 101.0(13) . . ?
C17 C16 C19 48.8(9) . . ?
C17 C16 C18 88.5(13) . . ?
C19 C16 C9 97.2(9) . . ?
C18 C16 C9 89.6(11) . . ?
C18 C16 C19 39.7(8) . . ?
C8 C15 C17 46.0(7) . . ?
C8 C15 C9 57.7(8) . . ?
C8 C15 C14 120.8(12) . . ?
C9 C15 C17 86.3(10) . . ?
C14 C15 C17 88.1(11) . . ?
C14 C15 C9 91.1(12) . . ?
C13 C14 C10 56.4(8) . . ?
C13 C14 C19 45.1(7) . . ?
C13 C14 C15 120.4(12) . . ?
C10 C14 C19 85.8(10) . . ?
C15 C14 C10 90.1(12) . . ?
C15 C14 C19 90.5(10) . . ?
C35 C34 C31 119.1(9) . . ?
C35 C34 C36 120.2(8) . . ?
C36 C34 C31 120.6(9) . . ?
C34 C35 C36 120.9(10) . 2_359 ?
C34 C35 N21 122.2(14) . . ?
C36 C35 N21 115.3(15) 2_359 . ?
C34 C36 C35 117.8(10) . 2_359 ?
C34 C36 N4 126.5(13) . . ?
C35 C36 N4 115.6(14) 2_359 . ?

loop_
_geom_bond_atom_site_label_1
_geom_bond_atom_site_label_2
_geom_bond_distance
_geom_bond_site_symmetry_2
_geom_bond_publ_flag
Tb1 O8 2.362(3) . ?
Tb1 O1 2.307(3) . ?
Tb1 O3 2.379(3) . ?
Tb1 O5 2.486(3) 2_568 ?
Tb1 O6 2.414(3) 2_568 ?
Tb1 O4 2.493(3) . ?
Tb1 O2 2.363(3) 2_469 ?
Tb1 O7 2.322(4) . ?
Tb1 C26 2.814(4) 2_568 ?
Tb1 C27 2.790(4) . ?
O8 H8A 0.8713 . ?
O8 H8B 0.8715 . ?
O1 C1 1.248(5) . ?
O3 C27 1.270(5) . ?
O5 C26 1.267(5) . ?
O6 C26 1.266(5) . ?
O4 C27 1.234(6) . ?
O2 C1 1.257(5) . ?
O7 C37 1.197(9) . ?
C1 C2 1.502(5) . ?
C2 C7 1.375(7) . ?
C2 C3 1.377(7) . ?
C26 C23 1.493(5) . ?
C27 C28 1.506(6) . ?
C23 C22 1.393(6) . ?
C23 C24 1.380(7) . ?
C28 C29 1.351(8) . ?
C28 C33 1.391(8) . ?
C22 H22 0.9500 . ?
C22 C21 1.373(6) . ?
C7 H7 0.9500 . ?
C7 C6 1.382(7) . ?
C5 C6 1.372(7) . ?
C5 C8 1.489(6) . ?
C5 C4 1.378(7) . ?
C3 H3 0.9500 . ?
C3 C4 1.396(6) . ?
C20 C13 1.495(6) . ?
C20 C25 1.384(8) . ?
C20 C21 1.380(7) . ?
C24 H24 0.9500 . ?
C24 C25 1.383(7) . ?
C6 H6 0.9500 . ?
C8 C17 1.381(17) . ?
C8 C9 1.417(16) . ?
C8 C16 1.287(15) . ?
C8 C15 1.373(15) . ?
C13 C10 1.393(16) . ?
C13 C19 1.358(14) . ?
C13 C18 1.305(13) . ?
C13 C14 1.397(15) . ?
C25 H25 0.9500 . ?
C21 H21 0.9500 . ?
C4 H4 0.9500 . ?
C29 H29 0.9500 . ?
C29 C30 1.382(9) . ?
C33 H33 0.9500 . ?
C33 C32 1.362(8) . ?
C31 C30 1.379(11) . ?
C31 C32 1.425(9) . ?
C31 C34 1.494(9) . ?
N1 C38 1.435(7) . ?
N1 C37 1.311(10) . ?
N1 C39 1.507(10) . ?
C30 H30 0.9500 . ?
C38 H38A 0.9800 . ?
C38 H38B 0.9800 . ?
C38 H38C 0.9800 . ?
C37 H37 0.9500 . ?
C32 H32 0.9500 . ?
C39 H39A 0.9799 . ?
C39 H39B 0.9803 . ?
C39 H39C 0.9799 . ?
C17 C19 1.361(15) . ?
C17 C18 1.763(19) . ?
C17 C16 1.15(2) . ?
C17 C15 1.92(2) . ?
C10 C9 1.441(14) . ?
C10 C18 1.87(2) . ?
C10 C14 1.54(2) . ?
C9 C16 1.88(2) . ?
C9 C15 1.54(2) . ?
C19 C18 1.157(19) . ?
C19 C16 1.809(19) . ?
C19 C14 1.91(2) . ?
C19 N2 1.523(9) . ?
C18 C16 1.366(16) . ?
C18 N3 1.491(9) . ?
C15 C14 1.410(17) . ?
C34 C35 1.368(14) . ?
C34 C36 1.417(14) . ?
C35 C36 1.426(13) 2_359 ?
C35 N21 1.86(4) . ?
C36 N4 1.60(3) . ?

loop_
_platon_squeeze_void_nr
_platon_squeeze_void_average_x
_platon_squeeze_void_average_y
_platon_squeeze_void_average_z
_platon_squeeze_void_volume
_platon_squeeze_void_count_electrons
_platon_squeeze_void_content
1 -0.031 0.000 0.500 1168 266 ' '
